data_7010019
loop_
_publ_author_name
'Holland, Joanne M.'
'Liu, Xiaoming'
'Zhao, Jing P.'
'Mabbs, Frank E.'
'Kilner, Colin A.'
'Thornton-Pett, Mark'
'Halcrow, Malcolm A.'

_publ_section_title
;
 Copper complexes of 2,6-bis(iminomethyl)pyridine derivatives and of
 1,3-bis(pyridin-2-yl)pyrazole. Effects of ligand bulk and
 conformational strain on the ground state of a six-co-ordinate
 copper(II) ion
;
_journal_issue 19
_journal_name_full 'Journal of the Chemical Society, Dalton Transactions'
_journal_page_first 3316
_journal_paper_doi 10.1039/b005105p
_journal_year 2000
_chemical_formula_moiety 'C26 H20 Cu N8, 2Cl O4'
_chemical_formula_sum 'C26 H20 Cl2 Cu N8 O8'
_chemical_formula_weight 706.94
_chemical_name_systematic
; 
Bis-[1,3-di{pyridin-2-yl}pyrazole]copper(II) diperchlorate
;
_space_group_IT_number 4
_symmetry_cell_setting monoclinic
_symmetry_space_group_name_Hall 'P 2yb'
_symmetry_space_group_name_H-M 'P 1 21 1'
_atom_sites_solution_hydrogens geom
_atom_sites_solution_primary direct
_atom_sites_solution_secondary difmap
_audit_creation_method SHELXL-97
_cell_angle_alpha 90.00
_cell_angle_beta 92.334(14)
_cell_angle_gamma 90.00
_cell_formula_units_Z 2
_cell_length_a 8.7526(19)
_cell_length_b 8.7892(19)
_cell_length_c 19.381(5)
_cell_measurement_temperature 293(2)
_cell_volume 1489.7(6)
_computing_cell_refinement 'DENZO-SMN (Otwinowski & Minor, 1996)'
_computing_data_collection 'COLLECT (Nonius, 1999)'
_computing_data_reduction 'DENZO-SMN (Otwinowski & Minor, 1996)'
_computing_molecular_graphics 'ORTEX (McArdle, 1995)'
_computing_publication_material 'local program'
_computing_structure_refinement 'SHELXL-97 (Sheldrick, 1997)'
_computing_structure_solution 'SHELXS-97 (Sheldrick, 1990)'
_diffrn_ambient_temperature 293(2)
_diffrn_detector_area_resol_mean 9.091
_diffrn_measured_fraction_theta_full 0.867
_diffrn_measured_fraction_theta_max 0.867
_diffrn_measurement_device_type 'Nonius KappaCCD area detector diffractometer'
_diffrn_measurement_method
;
   Detector set at 30mm from sample with different 2theta offsets 
   1 degree phi exposures for chi=0 degree settings
   1 degree omega exposures for chi=90 degree settings
;
_diffrn_radiation_monochromator graphite
_diffrn_radiation_source 'fine-focus sealed tube'
_diffrn_radiation_type MoK\a
_diffrn_radiation_wavelength 0.71073
_diffrn_reflns_av_R_equivalents 0.0605
_diffrn_reflns_av_sigmaI/netI 0.0827
_diffrn_reflns_limit_h_max 10
_diffrn_reflns_limit_h_min -10
_diffrn_reflns_limit_k_max 10
_diffrn_reflns_limit_k_min -10
_diffrn_reflns_limit_l_max 23
_diffrn_reflns_limit_l_min -22
_diffrn_reflns_number 7778
_diffrn_reflns_theta_full 26.22
_diffrn_reflns_theta_max 26.22
_diffrn_reflns_theta_min 1.05
_exptl_absorpt_coefficient_mu 0.975
_exptl_absorpt_correction_T_max 0.7787
_exptl_absorpt_correction_T_min 0.6848
_exptl_absorpt_process_details
;
 Using multiple and symmetry-related data measurements via the program SORTAV
 See R.H. Blessing, Acta Cryst (1995), A51, 33-38 
;
_exptl_crystal_colour Green
_exptl_crystal_density_diffrn 1.576
_exptl_crystal_density_method 'not measured'
_exptl_crystal_description Lath
_exptl_crystal_F_000 718
_exptl_crystal_size_max 0.42
_exptl_crystal_size_mid 0.27
_exptl_crystal_size_min 0.27
_refine_diff_density_max 0.738
_refine_diff_density_min -0.618
_refine_diff_density_rms 0.152
_refine_ls_abs_structure_details 'Flack H D (1983), Acta Cryst. A39, 876-881'
_refine_ls_abs_structure_Flack 0.04(4)
_refine_ls_extinction_coef 0.021(4)
_refine_ls_extinction_expression Fc^*^=kFc[1+0.001xFc^2^\l^3^/sin(2\q)]^-1/4^
_refine_ls_extinction_method SHELXL
_refine_ls_goodness_of_fit_ref 1.066
_refine_ls_hydrogen_treatment constr
_refine_ls_matrix_type full
_refine_ls_number_parameters 473
_refine_ls_number_reflns 4711
_refine_ls_number_restraints 113
_refine_ls_restrained_S_all 1.068
_refine_ls_R_factor_all 0.1249
_refine_ls_R_factor_gt 0.0892
_refine_ls_shift/su_max 0.029
_refine_ls_shift/su_mean 0.004
_refine_ls_structure_factor_coef Fsqd
_refine_ls_weighting_details 'calc w=1/[\s^2^(Fo^2^)+(0.1379P)^2^+1.1265P] where P=(Fo^2^+2Fc^2^)/3'
_refine_ls_weighting_scheme calc
_refine_ls_wR_factor_gt 0.2276
_refine_ls_wR_factor_ref 0.2601
_reflns_number_gt 3077
_reflns_number_total 4711
_reflns_threshold_expression >2sigma(I)
_cod_data_source_file b005105p.txt
_cod_data_source_block mh31
_cod_depositor_comments
;
The following automatic conversions were performed:
'_symmetry_cell_setting' value 'Monoclinic' changed to 'monoclinic'
according to '/home/saulius/struct/CIF-dictionaries/cif_core.dic'
dictionary named 'cif_core.dic' version 2.4.1 from 2010-06-29.

Automatic conversion script
Id: cif_fix_enum 1527 2010-12-29 10:47:43Z saulius 
;
_cod_original_sg_symbol_H-M 'P 21'
_cod_database_code 7010019

loop_
_symmetry_equiv_pos_as_xyz
'x, y, z'
'-x, y+1/2, -z'

loop_
_atom_site_label
_atom_site_type_symbol
_atom_site_fract_x
_atom_site_fract_y
_atom_site_fract_z
_atom_site_U_iso_or_equiv
_atom_site_adp_type
_atom_site_occupancy
_atom_site_symmetry_multiplicity
_atom_site_calc_flag
_atom_site_refinement_flags
_atom_site_disorder_assembly
_atom_site_disorder_group
Cu1 Cu 0.24621(13) 0.1375(2) 0.24985(6) 0.0802(5) Uani 1 1 d . . .
N2 N 0.2372(8) 0.1317(13) 0.3437(4) 0.085(2) Uani 1 1 d . . .
C3 C 0.2876(12) 0.0172(10) 0.3871(5) 0.072(2) Uani 1 1 d . . .
C4 C 0.2735(15) 0.0510(15) 0.4531(6) 0.095(3) Uani 1 1 d . . .
H4 H 0.3029 -0.0095 0.4907 0.114 Uiso 1 1 calc R . .
C5 C 0.2068(16) 0.1930(17) 0.4555(6) 0.103(4) Uani 1 1 d . . .
H5 H 0.1794 0.2453 0.4948 0.123 Uiso 1 1 calc R . .
C6 C 0.1894(13) 0.2409(11) 0.3899(5) 0.079(3) Uani 1 1 d . . .
C7 C 0.3504(11) -0.1104(10) 0.3476(6) 0.078(2) Uani 1 1 d . . .
C9 C 0.3948(12) -0.2131(12) 0.2400(7) 0.093(3) Uani 1 1 d . . .
H9 H 0.3850 -0.2029 0.1923 0.112 Uiso 1 1 calc R . .
N8 N 0.3446(9) -0.0959(9) 0.2813(5) 0.078(2) Uani 1 1 d . . .
C10 C 0.4571(13) -0.3410(15) 0.2668(8) 0.105(4) Uani 1 1 d . . .
H10 H 0.4952 -0.4171 0.2389 0.126 Uiso 1 1 calc R . .
C11 C 0.4613(14) -0.3530(16) 0.3367(8) 0.111(4) Uani 1 1 d . . .
H11 H 0.5025 -0.4404 0.3571 0.133 Uiso 1 1 calc R . .
C12 C 0.4051(17) -0.2372(13) 0.3796(8) 0.111(4) Uani 1 1 d . . .
H12 H 0.4058 -0.2477 0.4273 0.133 Uiso 1 1 calc R . .
C13 C 0.1338(11) 0.3756(11) 0.3555(6) 0.076(2) Uani 1 1 d . . .
N14 N 0.1498(9) 0.3683(8) 0.2875(5) 0.075(2) Uani 1 1 d . . .
C15 C 0.0994(14) 0.4820(14) 0.2516(7) 0.099(3) Uani 1 1 d . . .
H15 H 0.1014 0.4768 0.2037 0.119 Uiso 1 1 calc R . .
C16 C 0.0406(13) 0.6157(13) 0.2827(8) 0.101(3) Uani 1 1 d . . .
H16 H 0.0153 0.6997 0.2554 0.121 Uiso 1 1 calc R . .
C17 C 0.0216(14) 0.6213(14) 0.3504(7) 0.103(3) Uani 1 1 d . . .
H17 H -0.0209 0.7064 0.3708 0.124 Uiso 1 1 calc R . .
C18 C 0.0674(14) 0.4958(13) 0.3897(7) 0.097(3) Uani 1 1 d . . .
H18 H 0.0541 0.4925 0.4371 0.116 Uiso 1 1 calc R . .
N19 N 0.2509(8) 0.1467(13) 0.1552(4) 0.088(2) Uani 1 1 d . . .
C20 C 0.3697(11) 0.1934(11) 0.1113(5) 0.076(2) Uani 1 1 d . . .
C21 C 0.3386(16) 0.1763(15) 0.0449(6) 0.107(4) Uani 1 1 d . . .
H21 H 0.3990 0.1992 0.0079 0.129 Uiso 1 1 calc R . .
C22 C 0.1899(16) 0.1140(19) 0.0442(5) 0.106(4) Uani 1 1 d . . .
H22 H 0.1321 0.0885 0.0046 0.128 Uiso 1 1 calc R . .
C23 C 0.1426(10) 0.0965(9) 0.1111(5) 0.070(2) Uani 1 1 d . . .
C24 C 0.4995(10) 0.2524(10) 0.1487(6) 0.075(2) Uani 1 1 d . . .
N25 N 0.4813(8) 0.2379(8) 0.2166(5) 0.079(2) Uani 1 1 d . . .
C26 C 0.5940(15) 0.2798(12) 0.2539(7) 0.099(4) Uani 1 1 d . . .
H26 H 0.5912 0.2643 0.3013 0.118 Uiso 1 1 calc R . .
C27 C 0.7256(15) 0.3496(14) 0.2275(10) 0.102(4) Uani 1 1 d . . .
H27 H 0.8021 0.3876 0.2574 0.123 Uiso 1 1 calc R . .
C28 C 0.7389(14) 0.3606(13) 0.1575(9) 0.101(4) Uani 1 1 d . . .
H28 H 0.8279 0.3981 0.1391 0.122 Uiso 1 1 calc R . .
C29 C 0.6217(18) 0.3164(15) 0.1163(8) 0.113(4) Uani 1 1 d . . .
H29 H 0.6220 0.3278 0.0686 0.136 Uiso 1 1 calc R . .
C30 C 0.0114(12) 0.0365(11) 0.1466(5) 0.079(3) Uani 1 1 d . . .
N31 N 0.0194(11) 0.0430(8) 0.2146(5) 0.081(2) Uani 1 1 d . . .
C32 C -0.0998(14) -0.0095(12) 0.2523(7) 0.092(3) Uani 1 1 d . . .
H32 H -0.0907 -0.0057 0.3003 0.110 Uiso 1 1 calc R . .
C33 C -0.2266(15) -0.0649(15) 0.2227(10) 0.105(4) Uani 1 1 d . . .
H33 H -0.3101 -0.0945 0.2477 0.126 Uiso 1 1 calc R . .
C34 C -0.2249(16) -0.0750(16) 0.1541(9) 0.113(4) Uani 1 1 d . . .
H34 H -0.3098 -0.1188 0.1316 0.135 Uiso 1 1 calc R . .
C35 C -0.1103(15) -0.0271(15) 0.1142(6) 0.099(3) Uani 1 1 d . . .
H35 H -0.1162 -0.0380 0.0665 0.118 Uiso 1 1 calc R . .
Cl36 Cl -0.1932(12) 0.1485(12) -0.0675(4) 0.121(3) Uani 0.60 1 d PD A 1
O37 O -0.1402(19) 0.2308(18) -0.0109(6) 0.127(6) Uani 0.60 1 d PDU A 1
O38 O -0.151(2) 0.2258(18) -0.1273(6) 0.141(6) Uani 0.60 1 d PDU A 1
O39 O -0.109(2) 0.0072(15) -0.0706(9) 0.138(7) Uani 0.60 1 d PDU A 1
O40 O -0.343(2) 0.110(3) -0.0696(16) 0.242(19) Uani 0.60 1 d PDU A 1
Cl41 Cl -0.290(2) 0.129(2) -0.0622(6) 0.153(6) Uani 0.40 1 d PD B 2
O42 O -0.341(3) 0.044(3) -0.1193(10) 0.135(9) Uani 0.40 1 d PDU B 2
O43 O -0.335(3) 0.059(2) -0.0030(9) 0.124(8) Uani 0.40 1 d PDU B 2
O44 O -0.357(3) 0.277(2) -0.0678(13) 0.155(11) Uani 0.40 1 d PDU B 2
O45 O -0.134(2) 0.141(4) -0.0633(17) 0.177(18) Uani 0.40 1 d PDU B 2
Cl46 Cl 0.7311(7) 0.0790(6) 0.4374(3) 0.1148(14) Uani 0.80 1 d PD C 3
O47 O 0.8686(14) -0.0125(17) 0.4294(6) 0.146(5) Uani 0.80 1 d PDU C 3
O48 O 0.6454(18) 0.0499(19) 0.3783(6) 0.169(6) Uani 0.80 1 d PDU C 3
O49 O 0.6551(17) 0.0259(16) 0.4951(5) 0.157(6) Uani 0.80 1 d PDU C 3
O50 O 0.780(3) 0.2235(18) 0.4462(11) 0.215(11) Uani 0.80 1 d PDU C 3
Cl51 Cl 0.744(4) 0.184(3) 0.4294(13) 0.158(12) Uiso 0.20 1 d PD D 4
O52 O 0.827(4) 0.214(5) 0.4903(15) 0.100(12) Uiso 0.20 1 d PDU D 4
O53 O 0.601(3) 0.252(5) 0.4306(18) 0.119(13) Uiso 0.20 1 d PDU D 4
O54 O 0.822(4) 0.247(5) 0.3740(16) 0.111(12) Uiso 0.20 1 d PDU D 4
O55 O 0.729(7) 0.029(4) 0.418(3) 0.19(2) Uiso 0.20 1 d PDU D 4

loop_
_atom_site_aniso_label
_atom_site_aniso_U_11
_atom_site_aniso_U_22
_atom_site_aniso_U_33
_atom_site_aniso_U_23
_atom_site_aniso_U_13
_atom_site_aniso_U_12
Cu1 0.0700(7) 0.0672(6) 0.1031(8) -0.0013(6) 0.0008(5) -0.0010(5)
N2 0.051(4) 0.054(4) 0.149(6) -0.006(7) -0.009(4) -0.007(5)
C3 0.067(6) 0.067(5) 0.083(6) 0.015(4) 0.000(4) 0.005(4)
C4 0.095(9) 0.090(8) 0.100(9) 0.020(6) -0.009(6) -0.006(6)
C5 0.093(9) 0.138(12) 0.077(7) -0.012(6) 0.001(5) -0.011(7)
C6 0.087(7) 0.069(6) 0.079(6) -0.007(4) 0.001(5) 0.004(5)
C7 0.067(6) 0.056(5) 0.109(8) 0.003(5) -0.010(5) 0.002(4)
C9 0.052(5) 0.070(7) 0.157(10) -0.011(6) -0.010(6) -0.013(5)
N8 0.061(5) 0.058(4) 0.116(7) -0.002(4) -0.003(4) -0.002(3)
C10 0.075(7) 0.074(8) 0.166(11) -0.023(8) -0.007(7) 0.003(6)
C11 0.089(7) 0.067(6) 0.173(12) 0.011(9) -0.019(7) 0.019(7)
C12 0.119(10) 0.066(6) 0.148(10) 0.014(6) -0.005(8) 0.026(6)
C13 0.066(6) 0.066(5) 0.097(7) -0.008(5) 0.003(5) -0.011(4)
N14 0.057(5) 0.045(4) 0.122(7) 0.008(4) 0.002(4) -0.003(3)
C15 0.083(8) 0.089(8) 0.128(9) 0.001(7) 0.011(6) -0.016(6)
C16 0.086(7) 0.057(6) 0.158(11) -0.002(7) -0.011(6) 0.011(5)
C17 0.102(8) 0.062(6) 0.145(10) -0.010(7) 0.000(7) 0.023(6)
C18 0.081(7) 0.083(7) 0.127(9) -0.019(6) 0.011(6) 0.003(6)
N19 0.049(4) 0.057(4) 0.158(7) -0.014(7) 0.003(4) 0.002(5)
C20 0.059(5) 0.084(6) 0.087(6) 0.000(4) 0.017(4) -0.008(4)
C21 0.110(10) 0.114(11) 0.100(8) 0.006(6) 0.027(6) -0.011(8)
C22 0.116(10) 0.123(11) 0.079(6) -0.019(7) -0.011(6) 0.006(8)
C23 0.053(5) 0.067(6) 0.088(6) -0.005(4) -0.008(4) 0.001(4)
C24 0.045(5) 0.062(5) 0.118(8) 0.001(5) 0.009(5) 0.004(4)
N25 0.040(4) 0.065(4) 0.131(7) -0.002(4) -0.006(4) 0.012(3)
C26 0.086(9) 0.060(6) 0.147(10) 0.012(6) -0.016(7) 0.008(6)
C27 0.072(8) 0.071(7) 0.162(12) -0.003(8) -0.013(8) 0.003(5)
C28 0.049(6) 0.071(7) 0.185(14) -0.005(8) 0.010(7) -0.009(5)
C29 0.104(11) 0.100(9) 0.138(11) 0.007(7) 0.030(8) 0.008(7)
C30 0.066(6) 0.071(6) 0.101(7) -0.002(5) 0.001(5) -0.005(4)
N31 0.086(6) 0.049(4) 0.108(6) 0.001(4) 0.003(5) -0.002(4)
C32 0.076(7) 0.066(6) 0.134(9) -0.005(6) 0.016(6) 0.015(5)
C33 0.066(7) 0.086(8) 0.161(12) 0.008(8) -0.002(7) -0.023(6)
C34 0.063(8) 0.104(10) 0.169(14) -0.025(9) -0.015(8) -0.006(6)
C35 0.079(8) 0.116(9) 0.100(8) -0.001(6) -0.014(6) -0.016(7)
Cl36 0.111(7) 0.149(7) 0.103(5) 0.003(5) 0.001(4) 0.038(7)
O37 0.139(14) 0.169(15) 0.073(8) -0.019(8) -0.004(8) 0.036(11)
O38 0.171(18) 0.156(14) 0.093(10) 0.006(10) -0.017(10) -0.021(13)
O39 0.162(17) 0.094(10) 0.158(14) -0.009(10) -0.002(11) 0.043(11)
O40 0.21(3) 0.19(3) 0.33(4) -0.02(3) -0.01(3) 0.09(2)
Cl41 0.129(11) 0.223(17) 0.105(7) -0.038(10) 0.002(8) 0.018(15)
O42 0.15(2) 0.13(2) 0.130(19) -0.034(15) 0.012(16) -0.007(17)
O43 0.14(2) 0.135(18) 0.092(15) -0.003(13) -0.014(13) 0.034(16)
O44 0.15(3) 0.072(13) 0.25(3) -0.017(15) 0.02(2) 0.010(15)
O45 0.12(3) 0.22(3) 0.19(3) 0.02(3) -0.04(2) -0.11(3)
Cl46 0.125(4) 0.123(4) 0.096(3) -0.001(2) -0.002(2) 0.008(3)
O47 0.119(10) 0.184(13) 0.137(10) 0.022(9) 0.017(7) 0.054(10)
O48 0.174(15) 0.224(17) 0.108(9) 0.020(10) -0.023(8) -0.004(12)
O49 0.212(17) 0.167(12) 0.095(8) 0.000(8) 0.031(8) 0.050(11)
O50 0.17(2) 0.20(2) 0.27(3) -0.001(18) 0.019(19) -0.053(16)

loop_
_atom_type_symbol
_atom_type_description
_atom_type_scat_dispersion_real
_atom_type_scat_dispersion_imag
_atom_type_scat_source
C C 0.0033 0.0016 'International Tables Vol C Tables 4.2.6.8 and 6.1.1.4'
H H 0.0000 0.0000 'International Tables Vol C Tables 4.2.6.8 and 6.1.1.4'
N N 0.0061 0.0033 'International Tables Vol C Tables 4.2.6.8 and 6.1.1.4'
Cl Cl 0.1484 0.1585 'International Tables Vol C Tables 4.2.6.8 and 6.1.1.4'
O O 0.0106 0.0060 'International Tables Vol C Tables 4.2.6.8 and 6.1.1.4'
Cu Cu 0.3201 1.2651 'International Tables Vol C Tables 4.2.6.8 and 6.1.1.4'

loop_
_geom_angle_atom_site_label_1
_geom_angle_atom_site_label_2
_geom_angle_atom_site_label_3
_geom_angle
_geom_angle_site_symmetry_1
_geom_angle_site_symmetry_3
_geom_angle_publ_flag
N2 Cu1 N19 178.5(5) . . ?
N2 Cu1 N31 102.7(3) . . ?
N19 Cu1 N31 76.5(3) . . ?
N2 Cu1 N8 75.0(4) . . ?
N19 Cu1 N8 106.3(4) . . ?
N31 Cu1 N8 93.9(3) . . ?
N2 Cu1 N14 71.4(4) . . ?
N19 Cu1 N14 107.3(4) . . ?
N31 Cu1 N14 95.2(3) . . ?
N8 Cu1 N14 146.4(3) . . ?
N2 Cu1 N25 110.9(3) . . ?
N19 Cu1 N25 69.8(3) . . ?
N31 Cu1 N25 146.3(3) . . ?
N8 Cu1 N25 94.9(3) . . ?
N14 Cu1 N25 95.2(3) . . ?
C3 N2 C6 102.1(8) . . ?
C3 N2 Cu1 127.3(8) . . ?
C6 N2 Cu1 130.5(8) . . ?
C4 C3 N2 112.8(10) . . ?
C4 C3 C7 136.3(10) . . ?
N2 C3 C7 110.9(9) . . ?
C3 C4 C5 107.0(10) . . ?
C6 C5 C4 106.5(11) . . ?
C5 C6 N2 111.7(10) . . ?
C5 C6 C13 136.3(11) . . ?
N2 C6 C13 112.1(9) . . ?
N8 C7 C12 122.4(11) . . ?
N8 C7 C3 116.1(8) . . ?
C12 C7 C3 121.4(11) . . ?
C10 C9 N8 122.1(12) . . ?
C7 N8 C9 120.0(9) . . ?
C7 N8 Cu1 110.6(6) . . ?
C9 N8 Cu1 129.4(8) . . ?
C9 C10 C11 116.4(13) . . ?
C10 C11 C12 122.3(12) . . ?
C7 C12 C11 116.7(12) . . ?
N14 C13 C18 124.9(10) . . ?
N14 C13 C6 111.9(8) . . ?
C18 C13 C6 123.2(10) . . ?
C15 N14 C13 116.8(9) . . ?
C15 N14 Cu1 129.0(8) . . ?
C13 N14 Cu1 114.0(6) . . ?
N14 C15 C16 122.2(12) . . ?
C17 C16 C15 120.6(12) . . ?
C16 C17 C18 117.8(12) . . ?
C13 C18 C17 117.3(12) . . ?
C23 N19 C20 103.3(8) . . ?
C23 N19 Cu1 125.8(8) . . ?
C20 N19 Cu1 130.7(6) . . ?
C21 C20 C24 132.2(10) . . ?
C21 C20 N19 115.1(9) . . ?
C24 C20 N19 112.8(9) . . ?
C20 C21 C22 102.0(10) . . ?
C23 C22 C21 110.2(9) . . ?
N19 C23 C22 109.5(10) . . ?
N19 C23 C30 111.8(9) . . ?
C22 C23 C30 138.7(9) . . ?
N25 C24 C29 127.7(11) . . ?
N25 C24 C20 110.0(8) . . ?
C29 C24 C20 122.3(11) . . ?
C26 N25 C24 114.6(11) . . ?
C26 N25 Cu1 128.9(10) . . ?
C24 N25 Cu1 116.4(6) . . ?
N25 C26 C27 123.4(14) . . ?
C28 C27 C26 119.4(13) . . ?
C29 C28 C27 118.6(13) . . ?
C28 C29 C24 116.0(14) . . ?
N31 C30 C35 119.8(11) . . ?
N31 C30 C23 116.4(8) . . ?
C35 C30 C23 123.8(11) . . ?
C30 N31 C32 120.4(9) . . ?
C30 N31 Cu1 109.4(6) . . ?
C32 N31 Cu1 130.2(8) . . ?
C33 C32 N31 122.2(13) . . ?
C32 C33 C34 114.5(14) . . ?
C33 C34 C35 125.8(12) . . ?
C30 C35 C34 117.1(12) . . ?
O40 Cl36 O37 116.7(14) . . ?
O40 Cl36 O38 112.6(13) . . ?
O37 Cl36 O38 108.1(11) . . ?
O40 Cl36 O39 106.1(14) . . ?
O37 Cl36 O39 109.1(10) . . ?
O38 Cl36 O39 103.3(11) . . ?
O45 Cl41 O43 111.7(16) . . ?
O45 Cl41 O42 108.3(15) . . ?
O43 Cl41 O42 109.2(15) . . ?
O45 Cl41 O44 109.5(16) . . ?
O43 Cl41 O44 109.9(14) . . ?
O42 Cl41 O44 108.1(14) . . ?
O50 Cl46 O48 116.2(11) . . ?
O50 Cl46 O49 111.7(10) . . ?
O48 Cl46 O49 110.1(10) . . ?
O50 Cl46 O47 106.0(11) . . ?
O48 Cl46 O47 103.5(8) . . ?
O49 Cl46 O47 108.7(8) . . ?
O52 Cl51 O55 111.7(18) . . ?
O52 Cl51 O53 110.0(17) . . ?
O55 Cl51 O53 110.0(18) . . ?
O52 Cl51 O54 109.1(17) . . ?
O55 Cl51 O54 107.8(17) . . ?
O53 Cl51 O54 108.1(17) . . ?

loop_
_geom_bond_atom_site_label_1
_geom_bond_atom_site_label_2
_geom_bond_distance
_geom_bond_site_symmetry_2
_geom_bond_publ_flag
Cu1 N2 1.824(8) . ?
Cu1 N19 1.838(9) . ?
Cu1 N31 2.233(9) . ?
Cu1 N8 2.297(8) . ?
Cu1 N14 2.326(8) . ?
Cu1 N25 2.353(9) . ?
N2 C3 1.372(14) . ?
N2 C6 1.389(14) . ?
C3 C4 1.324(15) . ?
C3 C7 1.476(14) . ?
C4 C5 1.379(18) . ?
C5 C6 1.341(14) . ?
C6 C13 1.435(14) . ?
C7 N8 1.292(13) . ?
C7 C12 1.353(15) . ?
C9 C10 1.344(17) . ?
C9 N8 1.386(14) . ?
C10 C11 1.359(16) . ?
C11 C12 1.415(19) . ?
C13 N14 1.333(12) . ?
C13 C18 1.387(15) . ?
N14 C15 1.285(14) . ?
C15 C16 1.427(18) . ?
C16 C17 1.331(16) . ?
C17 C18 1.391(17) . ?
N19 C23 1.326(11) . ?
N19 C20 1.430(13) . ?
C20 C21 1.313(14) . ?
C20 C24 1.421(14) . ?
C21 C22 1.411(18) . ?
C22 C23 1.385(15) . ?
C23 C30 1.461(14) . ?
C24 N25 1.339(12) . ?
C24 C29 1.382(18) . ?
N25 C26 1.254(14) . ?
C26 C27 1.42(2) . ?
C27 C28 1.370(19) . ?
C28 C29 1.332(19) . ?
C30 N31 1.318(12) . ?
C30 C35 1.336(15) . ?
N31 C32 1.378(15) . ?
C32 C33 1.322(16) . ?
C33 C34 1.33(2) . ?
C34 C35 1.36(2) . ?
Cl36 O40 1.355(16) . ?
Cl36 O37 1.379(13) . ?
Cl36 O38 1.405(14) . ?
Cl36 O39 1.447(14) . ?
Cl41 O45 1.373(17) . ?
Cl41 O43 1.375(17) . ?
Cl41 O42 1.394(17) . ?
Cl41 O44 1.425(17) . ?
Cl46 O50 1.347(14) . ?
Cl46 O48 1.367(11) . ?
Cl46 O49 1.405(12) . ?
Cl46 O47 1.461(11) . ?
Cl51 O52 1.381(19) . ?
Cl51 O55 1.387(19) . ?
Cl51 O53 1.395(19) . ?
Cl51 O54 1.406(19) . ?
